data_7040894
loop_
_publ_author_name
'Portius, Peter'
'Davis, Martin'

_publ_section_title
;
 Synthesis of six-coordinate mono-, bis-, and tris(tetrazolato) complexes
 via [3 + 2] cycloadditions of nitriles to silicon-bound azido ligands.
;
_journal_issue 43
_journal_name_full 'Dalton transactions (Cambridge, England : 2003)'
_journal_page_first 17141
_journal_page_last 17152
_journal_paper_doi 10.1039/c6dt02867e
_journal_volume 45
_journal_year 2016
_chemical_formula_moiety 'C26 H18 N16 Si, C2 H3 N1'
_chemical_formula_sum 'C28 H21 N17 Si'
_chemical_formula_weight 623.71
_chemical_name_systematic
; 
 ? 
;
_space_group_IT_number 1
_symmetry_cell_setting triclinic
_symmetry_space_group_name_Hall 'P 1'
_symmetry_space_group_name_H-M 'P 1'
_atom_sites_solution_hydrogens geom
_atom_sites_solution_primary direct
_atom_sites_solution_secondary difmap
_audit_creation_method SHELXL-97
_audit_update_record
;
2016-07-14 deposited with the CCDC.
2016-09-26 downloaded from the CCDC.
;
_cell_angle_alpha 96.0600(10)
_cell_angle_beta 108.5450(10)
_cell_angle_gamma 111.1680(10)
_cell_formula_units_Z 2
_cell_length_a 11.1045(3)
_cell_length_b 11.9991(4)
_cell_length_c 12.7949(4)
_cell_measurement_reflns_used 8186
_cell_measurement_temperature 100(2)
_cell_measurement_theta_max 27.48
_cell_measurement_theta_min 2.22
_cell_volume 1459.66(8)
_computing_cell_refinement 'Bruker SAINT'
_computing_data_collection 'Bruker APEX2'
_computing_data_reduction 'Bruker SAINT'
_computing_molecular_graphics 'Bruker SHELXTL'
_computing_publication_material 'Bruker SHELXTL'
_computing_structure_refinement 'SHELXL-97 (Sheldrick, 1997)'
_computing_structure_solution 'SHELXS-97 (Sheldrick, 2008)'
_diffrn_ambient_temperature 100(2)
_diffrn_detector_area_resol_mean 100
_diffrn_measured_fraction_theta_full 0.984
_diffrn_measured_fraction_theta_max 0.984
_diffrn_measurement_device_type 'Bruker APEX-II CCD'
_diffrn_measurement_method '\w scans'
_diffrn_radiation_monochromator graphite
_diffrn_radiation_source 'fine-focus sealed tube'
_diffrn_radiation_type MoK\a
_diffrn_radiation_wavelength 0.71073
_diffrn_reflns_av_R_equivalents 0.0143
_diffrn_reflns_av_sigmaI/netI 0.0197
_diffrn_reflns_limit_h_max 13
_diffrn_reflns_limit_h_min -13
_diffrn_reflns_limit_k_max 14
_diffrn_reflns_limit_k_min -14
_diffrn_reflns_limit_l_max 15
_diffrn_reflns_limit_l_min -15
_diffrn_reflns_number 18046
_diffrn_reflns_theta_full 25.99
_diffrn_reflns_theta_max 25.99
_diffrn_reflns_theta_min 2.22
_diffrn_standards_decay_% 0
_diffrn_standards_number 0
_exptl_absorpt_coefficient_mu 0.134
_exptl_absorpt_correction_T_max 0.9711
_exptl_absorpt_correction_T_min 0.9458
_exptl_absorpt_correction_type multi-scan
_exptl_absorpt_process_details sadabs
_exptl_crystal_colour colourless
_exptl_crystal_density_diffrn 1.419
_exptl_crystal_density_method 'not measured'
_exptl_crystal_description block
_exptl_crystal_F_000 644
_exptl_crystal_size_max 0.42
_exptl_crystal_size_mid 0.26
_exptl_crystal_size_min 0.22
_refine_diff_density_max 0.334
_refine_diff_density_min -0.233
_refine_diff_density_rms 0.053
_refine_ls_abs_structure_details 'Flack (1983), 3312 Friedel pairs'
_refine_ls_extinction_method none
_refine_ls_goodness_of_fit_ref 1.038
_refine_ls_hydrogen_treatment constr
_refine_ls_matrix_type full
_refine_ls_number_parameters 831
_refine_ls_number_reflns 8948
_refine_ls_number_restraints 3
_refine_ls_restrained_S_all 1.037
_refine_ls_R_factor_all 0.0377
_refine_ls_R_factor_gt 0.0359
_refine_ls_shift/su_max 0.006
_refine_ls_shift/su_mean 0.001
_refine_ls_structure_factor_coef Fsqd
_refine_ls_weighting_details 'calc w=1/[\s^2^(Fo^2^)+(0.0618P)^2^+0.6145P] where P=(Fo^2^+2Fc^2^)/3'
_refine_ls_weighting_scheme calc
_refine_ls_wR_factor_gt 0.0977
_refine_ls_wR_factor_ref 0.0998
_reflns_number_gt 8568
_reflns_number_total 8948
_reflns_threshold_expression >2sigma(I)
_cod_data_source_file c6dt02867e2.cif
_cod_data_source_block ch1ppx87_0m
_cod_depositor_comments
;
The following automatic conversions were performed:

'_symmetry_cell_setting' value 'Triclinic' changed to 'triclinic'
according to
/usr/data/users/saulius/crontab/automatic-downloads/rss-feeds/RSC/lib/dictionaries/cif_core.dic
dictionary named 'cif_core.dic' version 2.4.2 from 2011-04-26.

Automatic conversion script
Id: cif_fix_values 4268 2015-11-12 08:31:59Z antanas 

 Adding full bibliography for 7040891--7040897.cif.
;
_cod_original_sg_symbol_H-M P1
_cod_database_code 7040894

loop_
_symmetry_equiv_pos_as_xyz
'x, y, z'

loop_
_atom_site_label
_atom_site_type_symbol
_atom_site_fract_x
_atom_site_fract_y
_atom_site_fract_z
_atom_site_U_iso_or_equiv
_atom_site_adp_type
_atom_site_occupancy
_atom_site_symmetry_multiplicity
_atom_site_calc_flag
_atom_site_refinement_flags
Si1 Si 0.44735(7) 1.01569(6) 0.22631(5) 0.01523(16) Uani 1 1 d .
Si2 Si 0.34942(6) 0.04038(6) 0.66215(5) 0.01428(15) Uani 1 1 d .
N1 N 0.3453(3) 0.8248(2) 0.0204(2) 0.0246(6) Uani 1 1 d .
N2 N 0.3552(2) 0.8546(2) 0.1285(2) 0.0190(5) Uani 1 1 d .
N3 N 0.3097(3) 0.7539(2) 0.1657(2) 0.0294(6) Uani 1 1 d .
N4 N 0.2723(3) 0.6572(3) 0.0844(2) 0.0381(7) Uani 1 1 d .
N5 N 0.5267(2) 1.2496(2) 0.3785(2) 0.0189(5) Uani 1 1 d .
N6 N 0.5669(2) 1.1727(2) 0.32930(19) 0.0169(5) Uani 1 1 d .
N7 N 0.7049(2) 1.2198(2) 0.3600(2) 0.0220(5) Uani 1 1 d .
N8 N 0.7580(3) 1.3292(2) 0.4309(2) 0.0242(5) Uani 1 1 d .
N9 N 0.3536(2) 1.0778(2) 0.1230(2) 0.0198(5) Uani 1 1 d .
N10 N 0.2694(3) 1.1129(2) 0.1371(2) 0.0242(6) Uani 1 1 d .
N11 N 0.1871(3) 1.1468(3) 0.1431(3) 0.0423(8) Uani 1 1 d .
N12 N 0.3383(2) 0.9874(2) 0.3063(2) 0.0199(5) Uani 1 1 d .
N13 N 0.2187(3) 0.9081(2) 0.2729(2) 0.0230(6) Uani 1 1 d .
N14 N 0.1073(3) 0.8382(3) 0.2502(2) 0.0318(6) Uani 1 1 d .
N15 N 0.5664(2) 0.9506(2) 0.32561(19) 0.0161(5) Uani 1 1 d .
N16 N 0.5840(2) 1.0434(2) 0.15613(19) 0.0157(5) Uani 1 1 d .
N17 N 0.2694(2) -0.1942(2) 0.5133(2) 0.0186(5) Uani 1 1 d .
N18 N 0.2289(2) -0.1158(2) 0.56126(19) 0.0169(5) Uani 1 1 d .
N19 N 0.0903(2) -0.1643(2) 0.5311(2) 0.0206(5) Uani 1 1 d .
N20 N 0.0376(3) -0.2751(2) 0.4631(2) 0.0212(5) Uani 1 1 d .
N21 N 0.4659(3) 0.2256(2) 0.8727(2) 0.0213(5) Uani 1 1 d .
N22 N 0.4470(2) 0.2011(2) 0.76226(19) 0.0149(5) Uani 1 1 d .
N23 N 0.5064(3) 0.3028(2) 0.7313(2) 0.0240(5) Uani 1 1 d .
N24 N 0.5703(3) 0.3961(2) 0.8233(2) 0.0297(6) Uani 1 1 d .
N25 N 0.4416(2) -0.0232(2) 0.76507(19) 0.0184(5) Uani 1 1 d .
N26 N 0.5301(2) -0.0541(2) 0.7537(2) 0.0203(5) Uani 1 1 d .
N27 N 0.6149(3) -0.0842(3) 0.7494(2) 0.0362(7) Uani 1 1 d .
N28 N 0.4578(2) 0.0682(2) 0.5815(2) 0.0188(5) Uani 1 1 d .
N29 N 0.5785(2) 0.1440(2) 0.61405(19) 0.0177(5) Uani 1 1 d .
N30 N 0.6897(3) 0.2129(3) 0.6371(2) 0.0307(6) Uani 1 1 d .
N31 N 0.2324(2) 0.1080(2) 0.56505(19) 0.0148(5) Uani 1 1 d .
N32 N 0.2164(2) 0.0163(2) 0.73576(18) 0.0146(5) Uani 1 1 d .
N33 N 0.9176(4) 0.2536(4) 0.9209(3) 0.0610(11) Uani 1 1 d .
N34 N 0.8883(4) 0.8127(4) 0.9730(3) 0.0561(10) Uani 1 1 d .
C1 C 0.2954(3) 0.7019(3) -0.0029(2) 0.0269(6) Uani 1 1 d .
C2 C 0.2772(3) 0.6212(3) -0.1081(2) 0.0277(5) Uani 1 1 d .
C3 C 0.2672(3) 0.5010(3) -0.1089(2) 0.0296(6) Uani 1 1 d .
H3 H 0.2666 0.4699 -0.0438 0.036 Uiso 1 1 calc R
C4 C 0.2584(3) 0.4280(3) -0.2047(2) 0.0351(6) Uani 1 1 d .
H4 H 0.2516 0.3467 -0.2050 0.042 Uiso 1 1 calc R
C5 C 0.2596(3) 0.4723(3) -0.2997(3) 0.0402(7) Uani 1 1 d .
H5 H 0.2571 0.4229 -0.3641 0.048 Uiso 1 1 calc R
C6 C 0.2644(4) 0.5919(3) -0.3009(3) 0.0428(9) Uani 1 1 d .
H6 H 0.2599 0.6209 -0.3677 0.051 Uiso 1 1 calc R
C7 C 0.2758(4) 0.6659(3) -0.2050(3) 0.0319(7) Uani 1 1 d .
H7 H 0.2827 0.7472 -0.2047 0.038 Uiso 1 1 calc R
C8 C 0.6479(3) 1.3456(3) 0.4405(2) 0.0201(6) Uani 1 1 d .
C9 C 0.6645(3) 1.4570(3) 0.5153(2) 0.0222(6) Uani 1 1 d .
C10 C 0.7988(4) 1.5482(3) 0.5777(3) 0.0446(9) Uani 1 1 d .
H10 H 0.8774 1.5385 0.5709 0.053 Uiso 1 1 calc R
C11 C 0.8177(5) 1.6541(4) 0.6506(3) 0.0495(10) Uani 1 1 d .
H11 H 0.9092 1.7165 0.6934 0.059 Uiso 1 1 calc R
C12 C 0.7041(4) 1.6673(3) 0.6600(3) 0.0385(9) Uani 1 1 d .
H12 H 0.7173 1.7386 0.7105 0.046 Uiso 1 1 calc R
C13 C 0.5710(4) 1.5786(3) 0.5972(3) 0.0431(9) Uani 1 1 d .
H13 H 0.4926 1.5893 0.6031 0.052 Uiso 1 1 calc R
C14 C 0.5516(4) 1.4725(3) 0.5246(3) 0.0356(8) Uani 1 1 d .
H14 H 0.4597 1.4109 0.4815 0.043 Uiso 1 1 calc R
C15 C 0.5530(3) 0.9066(3) 0.4142(2) 0.0182(6) Uani 1 1 d .
H15 H 0.4824 0.9106 0.4390 0.022 Uiso 1 1 calc R
C16 C 0.6404(3) 0.8546(3) 0.4718(2) 0.0225(6) Uani 1 1 d .
H16 H 0.6281 0.8233 0.5346 0.027 Uiso 1 1 calc R
C17 C 0.7452(3) 0.8484(3) 0.4376(2) 0.0206(6) Uani 1 1 d .
H17 H 0.8043 0.8124 0.4760 0.025 Uiso 1 1 calc R
C18 C 0.7622(3) 0.8966(3) 0.3449(2) 0.0182(6) Uani 1 1 d .
C19 C 0.8668(3) 0.8990(3) 0.3013(3) 0.0225(6) Uani 1 1 d .
H19 H 0.9291 0.8636 0.3343 0.027 Uiso 1 1 calc R
C20 C 0.8786(3) 0.9513(3) 0.2132(3) 0.0217(6) Uani 1 1 d .
H20 H 0.9500 0.9531 0.1868 0.026 Uiso 1 1 calc R
C21 C 0.7846(3) 1.0034(3) 0.1601(2) 0.0180(6) Uani 1 1 d .
C22 C 0.7897(3) 1.0621(3) 0.0692(2) 0.0211(6) Uani 1 1 d .
H22 H 0.8594 1.0697 0.0390 0.025 Uiso 1 1 calc R
C23 C 0.6920(3) 1.1072(3) 0.0262(2) 0.0215(6) Uani 1 1 d .
H23 H 0.6943 1.1462 -0.0344 0.026 Uiso 1 1 calc R
C24 C 0.5894(3) 1.0968(2) 0.0699(2) 0.0174(6) Uani 1 1 d .
H24 H 0.5223 1.1280 0.0380 0.021 Uiso 1 1 calc R
C25 C 0.6797(3) 0.9985(2) 0.1994(2) 0.0160(5) Uani 1 1 d .
C26 C 0.6699(3) 0.9468(2) 0.2926(2) 0.0164(5) Uani 1 1 d .
C27 C 0.1487(3) -0.2917(3) 0.4526(2) 0.0181(6) Uani 1 1 d .
C28 C 0.1337(3) -0.4035(3) 0.3811(2) 0.0209(6) Uani 1 1 d .
C29 C 0.0058(3) -0.5054(3) 0.3346(3) 0.0291(7) Uani 1 1 d .
H29 H -0.0692 -0.5052 0.3551 0.035 Uiso 1 1 calc R
C30 C -0.0136(4) -0.6063(3) 0.2591(3) 0.0337(7) Uani 1 1 d .
H30 H -0.1021 -0.6752 0.2277 0.040 Uiso 1 1 calc R
C31 C 0.0943(4) -0.6095(3) 0.2280(3) 0.0341(8) Uani 1 1 d .
H31 H 0.0796 -0.6789 0.1742 0.041 Uiso 1 1 calc R
C32 C 0.2227(4) -0.5104(3) 0.2765(3) 0.0371(8) Uani 1 1 d .
H32 H 0.2980 -0.5125 0.2574 0.044 Uiso 1 1 calc R
C33 C 0.2441(4) -0.4076(3) 0.3528(3) 0.0319(7) Uani 1 1 d .
H33 H 0.3336 -0.3400 0.3858 0.038 Uiso 1 1 calc R
C34 C 0.5439(3) 0.3456(3) 0.9085(2) 0.0246(6) Uani 1 1 d .
C35 C 0.5923(3) 0.4156(2) 1.0265(2) 0.0246(5) Uani 1 1 d .
C36 C 0.7218(3) 0.5165(3) 1.0768(2) 0.0312(6) Uani 1 1 d .
H36 H 0.7794 0.5403 1.0347 0.037 Uiso 1 1 calc R
C37 C 0.7671(3) 0.5823(3) 1.1880(2) 0.0377(7) Uani 1 1 d .
H37 H 0.8560 0.6506 1.2222 0.045 Uiso 1 1 calc R
C38 C 0.6816(4) 0.5479(3) 1.2497(2) 0.0402(7) Uani 1 1 d .
H38 H 0.7132 0.5916 1.3265 0.048 Uiso 1 1 calc R
C39 C 0.5515(4) 0.4504(3) 1.1988(3) 0.0411(8) Uani 1 1 d .
H39 H 0.4914 0.4297 1.2393 0.049 Uiso 1 1 calc R
C40 C 0.5077(3) 0.3820(3) 1.0880(3) 0.0271(7) Uani 1 1 d .
H40 H 0.4199 0.3123 1.0547 0.033 Uiso 1 1 calc R
C41 C 0.2482(3) 0.1538(3) 0.4766(2) 0.0184(6) Uani 1 1 d .
H41 H 0.3194 0.1508 0.4520 0.022 Uiso 1 1 calc R
C42 C 0.1595(3) 0.2061(3) 0.4203(2) 0.0198(6) Uani 1 1 d .
H42 H 0.1705 0.2367 0.3568 0.024 Uiso 1 1 calc R
C43 C 0.0575(3) 0.2139(3) 0.4550(2) 0.0219(6) Uani 1 1 d .
H43 H -0.0001 0.2514 0.4173 0.026 Uiso 1 1 calc R
C44 C 0.0393(3) 0.1653(3) 0.5478(2) 0.0189(6) Uani 1 1 d .
C45 C -0.0641(3) 0.1654(3) 0.5934(2) 0.0214(6) Uani 1 1 d .
H45 H -0.1262 0.2012 0.5609 0.026 Uiso 1 1 calc R
C46 C -0.0734(3) 0.1152(3) 0.6817(3) 0.0218(6) Uani 1 1 d .
H46 H -0.1428 0.1161 0.7097 0.026 Uiso 1 1 calc R
C47 C 0.0182(3) 0.0605(3) 0.7345(2) 0.0188(6) Uani 1 1 d .
C48 C 0.0133(3) 0.0037(3) 0.8240(2) 0.0201(6) Uani 1 1 d .
H48 H -0.0555 -0.0019 0.8548 0.024 Uiso 1 1 calc R
C49 C 0.1089(3) -0.0441(3) 0.8673(2) 0.0187(6) Uani 1 1 d .
H49 H 0.1054 -0.0838 0.9274 0.022 Uiso 1 1 calc R
C50 C 0.2120(3) -0.0342(3) 0.8226(2) 0.0176(6) Uani 1 1 d .
H50 H 0.2798 -0.0644 0.8553 0.021 Uiso 1 1 calc R
C51 C 0.1199(3) 0.0613(2) 0.6915(2) 0.0156(5) Uani 1 1 d .
C52 C 0.1300(3) 0.1138(2) 0.5984(2) 0.0159(5) Uani 1 1 d .
C53 C 0.9184(4) 0.3436(4) 0.8964(3) 0.0572(10) Uani 1 1 d .
C54 C 0.9212(4) 0.4584(4) 0.8629(5) 0.0763(14) Uani 1 1 d .
H54A H 0.9596 0.4690 0.8036 0.114 Uiso 1 1 calc R
H54B H 0.9799 0.5289 0.9293 0.114 Uiso 1 1 calc R
H54C H 0.8259 0.4533 0.8335 0.114 Uiso 1 1 calc R
C55 C 0.7712(4) 0.7653(3) 0.9522(2) 0.0399(7) Uani 1 1 d .
C56 C 0.6231(3) 0.7043(3) 0.9268(3) 0.0478(8) Uani 1 1 d .
H56A H 0.5838 0.6232 0.8740 0.072 Uiso 1 1 calc R
H56B H 0.5767 0.7544 0.8920 0.072 Uiso 1 1 calc R
H56C H 0.6083 0.6938 0.9974 0.072 Uiso 1 1 calc R

loop_
_atom_site_aniso_label
_atom_site_aniso_U_11
_atom_site_aniso_U_22
_atom_site_aniso_U_33
_atom_site_aniso_U_23
_atom_site_aniso_U_13
_atom_site_aniso_U_12
Si1 0.0160(4) 0.0154(4) 0.0146(4) 0.0011(3) 0.0064(3) 0.0071(3)
Si2 0.0150(3) 0.0155(4) 0.0130(4) 0.0019(3) 0.0060(3) 0.0070(3)
N1 0.0294(13) 0.0257(13) 0.0146(12) 0.0029(10) 0.0079(10) 0.0083(11)
N2 0.0208(12) 0.0191(12) 0.0154(12) 0.0014(10) 0.0076(10) 0.0067(10)
N3 0.0415(15) 0.0203(13) 0.0229(13) 0.0027(11) 0.0166(11) 0.0063(12)
N4 0.0561(18) 0.0214(12) 0.0299(14) 0.0001(11) 0.0241(13) 0.0039(12)
N5 0.0219(12) 0.0173(12) 0.0181(12) 0.0012(10) 0.0082(10) 0.0091(11)
N6 0.0193(12) 0.0143(11) 0.0175(12) 0.0009(9) 0.0072(10) 0.0084(10)
N7 0.0189(12) 0.0198(13) 0.0223(13) 0.0005(11) 0.0052(10) 0.0062(11)
N8 0.0222(12) 0.0204(13) 0.0255(14) -0.0004(11) 0.0079(11) 0.0067(11)
N9 0.0162(12) 0.0263(13) 0.0202(13) 0.0053(11) 0.0078(10) 0.0120(11)
N10 0.0288(14) 0.0266(13) 0.0188(13) 0.0051(11) 0.0088(11) 0.0136(12)
N11 0.0496(19) 0.062(2) 0.0421(18) 0.0181(16) 0.0226(15) 0.0467(18)
N12 0.0171(13) 0.0237(13) 0.0199(13) 0.0028(11) 0.0083(10) 0.0094(11)
N13 0.0263(15) 0.0332(15) 0.0202(13) 0.0103(11) 0.0126(11) 0.0201(13)
N14 0.0159(13) 0.0410(16) 0.0399(16) 0.0143(13) 0.0138(12) 0.0097(13)
N15 0.0190(12) 0.0106(11) 0.0147(11) -0.0014(9) 0.0053(9) 0.0041(10)
N16 0.0149(11) 0.0133(11) 0.0153(11) -0.0005(9) 0.0054(9) 0.0035(10)
N17 0.0248(13) 0.0164(12) 0.0167(12) 0.0011(10) 0.0087(10) 0.0109(11)
N18 0.0178(12) 0.0193(12) 0.0136(11) 0.0023(10) 0.0057(10) 0.0087(10)
N19 0.0157(12) 0.0215(13) 0.0183(12) -0.0036(10) 0.0041(9) 0.0055(10)
N20 0.0217(12) 0.0176(12) 0.0181(12) -0.0032(10) 0.0050(10) 0.0061(11)
N21 0.0245(12) 0.0175(12) 0.0163(12) 0.0000(10) 0.0063(10) 0.0051(10)
N22 0.0130(10) 0.0159(12) 0.0146(12) 0.0031(10) 0.0064(9) 0.0043(10)
N23 0.0281(12) 0.0180(12) 0.0256(13) 0.0040(11) 0.0146(10) 0.0060(10)
N24 0.0386(14) 0.0210(12) 0.0243(12) 0.0019(10) 0.0167(11) 0.0037(11)
N25 0.0214(13) 0.0197(12) 0.0160(12) 0.0038(10) 0.0070(10) 0.0110(11)
N26 0.0219(13) 0.0220(13) 0.0217(13) 0.0067(11) 0.0089(11) 0.0135(11)
N27 0.0414(17) 0.0498(19) 0.0370(17) 0.0187(15) 0.0219(14) 0.0322(16)
N28 0.0197(13) 0.0202(13) 0.0147(11) 0.0002(10) 0.0081(10) 0.0064(11)
N29 0.0193(13) 0.0212(13) 0.0199(12) 0.0074(10) 0.0113(10) 0.0124(12)
N30 0.0231(14) 0.0366(16) 0.0396(16) 0.0136(13) 0.0183(12) 0.0137(13)
N31 0.0134(11) 0.0166(12) 0.0147(11) 0.0020(9) 0.0060(9) 0.0068(10)
N32 0.0141(11) 0.0137(11) 0.0129(11) -0.0008(9) 0.0040(9) 0.0047(10)
N33 0.068(3) 0.058(2) 0.038(2) 0.0113(18) 0.0272(18) 0.000(2)
N34 0.051(2) 0.067(2) 0.0319(17) 0.0045(17) 0.0262(16) -0.0022(19)
C1 0.0301(15) 0.0204(14) 0.0215(14) 0.0015(11) 0.0102(12) 0.0023(12)
C2 0.0259(13) 0.0253(13) 0.0258(13) 0.0005(11) 0.0075(11) 0.0078(12)
C3 0.0303(14) 0.0265(14) 0.0296(14) 0.0052(11) 0.0109(11) 0.0102(12)
C4 0.0356(15) 0.0240(14) 0.0389(16) -0.0005(12) 0.0127(13) 0.0089(12)
C5 0.0476(18) 0.0335(16) 0.0341(16) -0.0028(13) 0.0155(14) 0.0144(15)
C6 0.054(2) 0.0383(19) 0.0231(16) 0.0002(15) 0.0156(15) 0.0073(17)
C7 0.0442(18) 0.0277(16) 0.0212(15) 0.0062(13) 0.0105(14) 0.0139(15)
C8 0.0232(15) 0.0165(13) 0.0183(14) 0.0035(11) 0.0067(12) 0.0070(12)
C9 0.0354(17) 0.0174(14) 0.0155(13) 0.0032(11) 0.0114(12) 0.0116(13)
C10 0.042(2) 0.0334(19) 0.044(2) -0.0107(16) 0.0053(16) 0.0155(17)
C11 0.053(2) 0.0310(19) 0.037(2) -0.0177(15) -0.0042(16) 0.0143(17)
C12 0.077(3) 0.0227(17) 0.0199(17) 0.0040(14) 0.0219(18) 0.0229(19)
C13 0.061(2) 0.0311(18) 0.056(2) 0.0069(16) 0.0400(19) 0.0246(18)
C14 0.045(2) 0.0205(15) 0.044(2) 0.0013(14) 0.0267(17) 0.0103(15)
C15 0.0196(14) 0.0158(13) 0.0160(14) 0.0000(11) 0.0072(12) 0.0047(12)
C16 0.0269(16) 0.0204(14) 0.0159(15) 0.0003(12) 0.0069(12) 0.0076(13)
C17 0.0239(15) 0.0174(14) 0.0168(15) -0.0001(12) 0.0041(12) 0.0093(13)
C18 0.0165(13) 0.0135(13) 0.0183(14) -0.0008(11) 0.0035(11) 0.0036(12)
C19 0.0191(14) 0.0232(15) 0.0230(16) 0.0002(12) 0.0053(12) 0.0105(13)
C20 0.0177(14) 0.0237(15) 0.0224(15) -0.0009(12) 0.0057(12) 0.0109(12)
C21 0.0165(13) 0.0161(13) 0.0151(13) -0.0025(11) 0.0042(11) 0.0036(11)
C22 0.0215(14) 0.0206(14) 0.0197(14) 0.0019(12) 0.0120(12) 0.0047(13)
C23 0.0233(14) 0.0199(14) 0.0169(13) 0.0029(11) 0.0068(11) 0.0056(12)
C24 0.0209(14) 0.0136(13) 0.0147(13) 0.0017(11) 0.0056(11) 0.0055(12)
C25 0.0162(13) 0.0118(12) 0.0133(13) -0.0032(11) 0.0034(11) 0.0023(11)
C26 0.0162(13) 0.0137(13) 0.0152(14) -0.0017(11) 0.0055(11) 0.0039(11)
C27 0.0220(14) 0.0183(14) 0.0129(13) 0.0022(11) 0.0061(11) 0.0081(12)
C28 0.0288(15) 0.0167(14) 0.0162(13) 0.0032(11) 0.0073(12) 0.0100(13)
C29 0.0281(15) 0.0213(14) 0.0325(16) 0.0000(12) 0.0088(12) 0.0088(13)
C30 0.0350(17) 0.0216(15) 0.0324(17) -0.0008(13) 0.0033(13) 0.0093(13)
C31 0.061(2) 0.0218(16) 0.0217(16) 0.0038(13) 0.0106(16) 0.0240(17)
C32 0.056(2) 0.0287(17) 0.0419(19) 0.0103(15) 0.0306(16) 0.0232(16)
C33 0.0352(18) 0.0223(15) 0.0410(19) 0.0036(14) 0.0207(15) 0.0110(14)
C34 0.0278(14) 0.0190(13) 0.0200(13) 0.0021(11) 0.0086(11) 0.0036(11)
C35 0.0304(14) 0.0167(12) 0.0227(13) 0.0025(10) 0.0065(11) 0.0094(11)
C36 0.0330(14) 0.0234(13) 0.0285(14) 0.0020(11) 0.0053(11) 0.0092(12)
C37 0.0427(17) 0.0254(14) 0.0295(14) -0.0009(12) 0.0016(13) 0.0103(13)
C38 0.060(2) 0.0317(16) 0.0205(13) -0.0006(12) 0.0042(13) 0.0222(15)
C39 0.062(2) 0.040(2) 0.0236(16) 0.0069(15) 0.0173(16) 0.0229(18)
C40 0.0342(16) 0.0240(16) 0.0250(15) 0.0049(13) 0.0104(13) 0.0153(14)
C41 0.0211(15) 0.0171(13) 0.0146(14) 0.0017(11) 0.0077(12) 0.0053(12)
C42 0.0240(15) 0.0191(14) 0.0161(14) 0.0054(12) 0.0074(12) 0.0088(12)
C43 0.0227(15) 0.0215(14) 0.0184(15) 0.0048(12) 0.0023(12) 0.0108(13)
C44 0.0211(14) 0.0160(14) 0.0157(14) -0.0017(11) 0.0031(11) 0.0084(12)
C45 0.0194(14) 0.0245(15) 0.0206(15) 0.0019(12) 0.0040(11) 0.0137(13)
C46 0.0176(14) 0.0244(15) 0.0227(15) 0.0004(12) 0.0105(12) 0.0071(12)
C47 0.0176(14) 0.0187(14) 0.0185(14) -0.0022(11) 0.0091(11) 0.0058(12)
C48 0.0179(14) 0.0211(14) 0.0175(14) -0.0024(12) 0.0079(11) 0.0050(12)
C49 0.0193(14) 0.0191(13) 0.0153(13) 0.0017(11) 0.0089(11) 0.0043(12)
C50 0.0173(13) 0.0166(14) 0.0150(13) 0.0003(11) 0.0042(11) 0.0056(12)
C51 0.0153(13) 0.0153(13) 0.0156(13) -0.0001(11) 0.0055(11) 0.0072(11)
C52 0.0149(13) 0.0131(13) 0.0155(13) -0.0013(11) 0.0042(11) 0.0042(11)
C53 0.043(2) 0.056(2) 0.046(2) -0.0094(18) 0.0255(17) -0.0081(18)
C54 0.0358(19) 0.054(3) 0.120(4) 0.001(3) 0.029(2) 0.0051(19)
C55 0.054(2) 0.0325(15) 0.0263(14) 0.0044(12) 0.0190(14) 0.0081(15)
C56 0.0404(17) 0.0411(18) 0.056(2) 0.0210(16) 0.0129(15) 0.0133(15)

loop_
_atom_type_symbol
_atom_type_description
_atom_type_scat_dispersion_real
_atom_type_scat_dispersion_imag
_atom_type_scat_source
C C 0.0033 0.0016 'International Tables Vol C Tables 4.2.6.8 and 6.1.1.4'
H H 0.0000 0.0000 'International Tables Vol C Tables 4.2.6.8 and 6.1.1.4'
N N 0.0061 0.0033 'International Tables Vol C Tables 4.2.6.8 and 6.1.1.4'
Si Si 0.0817 0.0704 'International Tables Vol C Tables 4.2.6.8 and 6.1.1.4'

loop_
_geom_angle_atom_site_label_1
_geom_angle_atom_site_label_2
_geom_angle_atom_site_label_3
_geom_angle
N12 Si1 N9 97.89(11)
N12 Si1 N2 95.79(11)
N9 Si1 N2 93.13(11)
N12 Si1 N6 89.87(11)
N9 Si1 N6 93.60(11)
N2 Si1 N6 170.54(11)
N12 Si1 N16 172.36(11)
N9 Si1 N16 89.53(10)
N2 Si1 N16 85.61(10)
N6 Si1 N16 87.80(10)
N12 Si1 N15 90.42(10)
N9 Si1 N15 171.67(11)
N2 Si1 N15 85.45(10)
N6 Si1 N15 86.94(10)
N16 Si1 N15 82.18(10)
N28 Si2 N25 98.36(11)
N28 Si2 N18 90.57(11)
N25 Si2 N18 93.02(10)
N28 Si2 N22 95.25(11)
N25 Si2 N22 92.08(10)
N18 Si2 N22 171.64(10)
N28 Si2 N32 172.86(11)
N25 Si2 N32 88.74(10)
N18 Si2 N32 88.35(10)
N22 Si2 N32 85.14(10)
N28 Si2 N31 90.42(10)
N25 Si2 N31 171.16(11)
N18 Si2 N31 87.85(10)
N22 Si2 N31 86.11(10)
N32 Si2 N31 82.49(9)
C1 N1 N2 102.4(2)
N3 N2 N1 111.2(2)
N3 N2 Si1 122.25(19)
N1 N2 Si1 125.90(18)
N4 N3 N2 108.1(2)
N3 N4 C1 105.8(3)
C8 N5 N6 102.5(2)
N7 N6 N5 111.8(2)
N7 N6 Si1 122.03(18)
N5 N6 Si1 126.18(18)
N8 N7 N6 107.6(2)
N7 N8 C8 105.7(2)
N10 N9 Si1 122.3(2)
N11 N10 N9 175.4(3)
N13 N12 Si1 125.5(2)
N14 N13 N12 174.3(3)
C15 N15 C26 118.5(2)
C15 N15 Si1 128.26(19)
C26 N15 Si1 113.17(18)
C24 N16 C25 118.5(2)
C24 N16 Si1 127.50(19)
C25 N16 Si1 113.99(18)
C27 N17 N18 103.0(2)
N19 N18 N17 111.4(2)
N19 N18 Si2 123.09(18)
N17 N18 Si2 125.46(18)
N20 N19 N18 107.9(2)
N19 N20 C27 105.8(2)
C34 N21 N22 103.0(2)
N23 N22 N21 111.9(2)
N23 N22 Si2 123.83(18)
N21 N22 Si2 124.30(16)
N24 N23 N22 107.4(2)
N23 N24 C34 105.4(2)
N26 N25 Si2 122.58(19)
N27 N26 N25 175.9(3)
N29 N28 Si2 126.6(2)
N30 N29 N28 175.6(3)
C41 N31 C52 118.6(2)
C41 N31 Si2 127.53(18)
C52 N31 Si2 113.73(17)
C50 N32 C51 118.3(2)
C50 N32 Si2 128.22(19)
C51 N32 Si2 113.43(17)
N1 C1 N4 112.5(3)
N1 C1 C2 125.2(2)
N4 C1 C2 122.1(3)
C7 C2 C3 119.8(3)
C7 C2 C1 120.4(3)
C3 C2 C1 119.7(2)
C4 C3 C2 120.0(2)
C4 C3 H3 120.0
C2 C3 H3 120.0
C5 C4 C3 120.5(3)
C5 C4 H4 119.7
C3 C4 H4 119.7
C4 C5 C6 119.8(3)
C4 C5 H5 120.1
C6 C5 H5 120.1
C7 C6 C5 119.9(3)
C7 C6 H6 120.1
C5 C6 H6 120.1
C6 C7 C2 120.0(3)
C6 C7 H7 120.0
C2 C7 H7 120.0
N5 C8 N8 112.4(3)
N5 C8 C9 125.3(3)
N8 C8 C9 122.3(3)
C14 C9 C10 119.6(3)
C14 C9 C8 121.7(3)
C10 C9 C8 118.6(3)
C9 C10 C11 119.8(4)
C9 C10 H10 120.1
C11 C10 H10 120.1
C12 C11 C10 119.8(4)
C12 C11 H11 120.1
C10 C11 H11 120.1
C11 C12 C13 120.7(3)
C11 C12 H12 119.7
C13 C12 H12 119.7
C12 C13 C14 119.8(4)
C12 C13 H13 120.1
C14 C13 H13 120.1
C9 C14 C13 120.3(3)
C9 C14 H14 119.9
C13 C14 H14 119.9
N15 C15 C16 121.7(2)
N15 C15 H15 119.2
C16 C15 H15 119.2
C17 C16 C15 120.3(3)
C17 C16 H16 119.9
C15 C16 H16 119.9
C16 C17 C18 118.7(3)
C16 C17 H17 120.6
C18 C17 H17 120.6
C26 C18 C17 116.9(2)
C26 C18 C19 118.0(2)
C17 C18 C19 125.1(3)
C20 C19 C18 121.2(3)
C20 C19 H19 119.4
C18 C19 H19 119.4
C19 C20 C21 120.8(3)
C19 C20 H20 119.6
C21 C20 H20 119.6
C25 C21 C22 116.3(2)
C25 C21 C20 118.6(3)
C22 C21 C20 125.1(3)
C23 C22 C21 118.6(2)
C23 C22 H22 120.7
C21 C22 H22 120.7
C22 C23 C24 121.2(3)
C22 C23 H23 119.4
C24 C23 H23 119.4
N16 C24 C23 121.0(2)
N16 C24 H24 119.5
C23 C24 H24 119.5
N16 C25 C21 124.4(2)
N16 C25 C26 115.2(2)
C21 C25 C26 120.4(2)
N15 C26 C18 123.9(2)
N15 C26 C25 115.1(2)
C18 C26 C25 121.0(2)
N17 C27 N20 111.9(2)
N17 C27 C28 125.3(3)
N20 C27 C28 122.9(3)
C29 C28 C33 118.6(3)
C29 C28 C27 119.9(3)
C33 C28 C27 121.3(3)
C30 C29 C28 120.6(3)
C30 C29 H29 119.7
C28 C29 H29 119.7
C29 C30 C31 121.0(3)
C29 C30 H30 119.5
C31 C30 H30 119.5
C32 C31 C30 118.8(3)
C32 C31 H31 120.6
C30 C31 H31 120.6
C31 C32 C33 121.0(3)
C31 C32 H32 119.5
C33 C32 H32 119.5
C32 C33 C28 119.9(3)
C32 C33 H33 120.0
C28 C33 H33 120.0
N21 C34 N24 112.2(3)
N21 C34 C35 123.1(2)
N24 C34 C35 124.7(3)
C40 C35 C36 119.6(3)
C40 C35 C34 119.9(3)
C36 C35 C34 120.5(2)
C37 C36 C35 120.4(3)
C37 C36 H36 119.8
C35 C36 H36 119.8
C36 C37 C38 119.8(3)
C36 C37 H37 120.1
C38 C37 H37 120.1
C39 C38 C37 119.9(3)
C39 C38 H38 120.1
C37 C38 H38 120.1
C38 C39 C40 120.2(4)
C38 C39 H39 119.9
C40 C39 H39 119.9
C35 C40 C39 120.1(3)
C35 C40 H40 120.0
C39 C40 H40 120.0
N31 C41 C42 120.1(2)
N31 C41 H41 119.9
C42 C41 H41 119.9
C43 C42 C41 121.4(2)
C43 C42 H42 119.3
C41 C42 H42 119.3
C42 C43 C44 119.1(2)
C42 C43 H43 120.5
C44 C43 H43 120.5
C52 C44 C43 116.2(3)
C52 C44 C45 118.2(3)
C43 C44 C45 125.6(3)
C46 C45 C44 120.8(3)
C46 C45 H45 119.6
C44 C45 H45 119.6
C45 C46 C47 122.0(3)
C45 C46 H46 119.0
C47 C46 H46 119.0
C51 C47 C48 116.6(2)
C51 C47 C46 117.6(2)
C48 C47 C46 125.8(2)
C49 C48 C47 119.6(2)
C49 C48 H48 120.2
C47 C48 H48 120.2
C48 C49 C50 120.1(2)
C48 C49 H49 120.0
C50 C49 H49 120.0
N32 C50 C49 121.5(2)
N32 C50 H50 119.3
C49 C50 H50 119.3
N32 C51 C47 123.8(2)
N32 C51 C52 115.5(2)
C47 C51 C52 120.6(2)
N31 C52 C44 124.6(2)
N31 C52 C51 114.6(2)
C44 C52 C51 120.8(2)
N33 C53 C54 178.5(4)
C53 C54 H54A 109.5
C53 C54 H54B 109.5
H54A C54 H54B 109.5
C53 C54 H54C 109.5
H54A C54 H54C 109.5
H54B C54 H54C 109.5
N34 C55 C56 179.3(4)
C55 C56 H56A 109.5
C55 C56 H56B 109.5
H56A C56 H56B 109.5
C55 C56 H56C 109.5
H56A C56 H56C 109.5
H56B C56 H56C 109.5

loop_
_geom_bond_atom_site_label_1
_geom_bond_atom_site_label_2
_geom_bond_distance
Si1 N12 1.788(2)
Si1 N9 1.811(2)
Si1 N2 1.896(3)
Si1 N6 1.899(2)
Si1 N16 1.945(2)
Si1 N15 1.964(2)
Si2 N28 1.788(2)
Si2 N25 1.812(2)
Si2 N18 1.884(2)
Si2 N22 1.903(2)
Si2 N32 1.946(2)
Si2 N31 1.959(2)
N1 C1 1.335(4)
N1 N2 1.351(3)
N2 N3 1.333(3)
N3 N4 1.312(4)
N4 C1 1.345(4)
N5 C8 1.333(4)
N5 N6 1.342(3)
N6 N7 1.329(3)
N7 N8 1.320(4)
N8 C8 1.347(4)
N9 N10 1.208(3)
N10 N11 1.146(4)
N12 N13 1.221(4)
N13 N14 1.136(4)
N15 C15 1.327(3)
N15 C26 1.358(3)
N16 C24 1.340(3)
N16 C25 1.352(4)
N17 C27 1.335(4)
N17 N18 1.350(3)
N18 N19 1.335(3)
N19 N20 1.319(3)
N20 C27 1.362(4)
N21 C34 1.320(4)
N21 N22 1.344(3)
N22 N23 1.329(3)
N23 N24 1.326(4)
N24 C34 1.361(4)
N25 N26 1.212(3)
N26 N27 1.138(4)
N28 N29 1.218(3)
N29 N30 1.128(4)
N31 C41 1.343(3)
N31 C52 1.356(3)
N32 C50 1.326(3)
N32 C51 1.363(3)
N33 C53 1.154(6)
N34 C55 1.140(5)
C1 C2 1.484(4)
C2 C7 1.399(4)
C2 C3 1.405(4)
C3 C4 1.384(4)
C3 H3 0.9500
C4 C5 1.379(4)
C4 H4 0.9500
C5 C6 1.418(5)
C5 H5 0.9500
C6 C7 1.379(5)
C6 H6 0.9500
C7 H7 0.9500
C8 C9 1.476(4)
C9 C14 1.371(5)
C9 C10 1.392(5)
C10 C11 1.400(5)
C10 H10 0.9500
C11 C12 1.367(6)
C11 H11 0.9500
C12 C13 1.376(6)
C12 H12 0.9500
C13 C14 1.397(5)
C13 H13 0.9500
C14 H14 0.9500
C15 C16 1.398(4)
C15 H15 0.9500
C16 C17 1.389(4)
C16 H16 0.9500
C17 C18 1.409(4)
C17 H17 0.9500
C18 C26 1.398(4)
C18 C19 1.433(4)
C19 C20 1.366(4)
C19 H19 0.9500
C20 C21 1.434(4)
C20 H20 0.9500
C21 C25 1.393(4)
C21 C22 1.428(4)
C22 C23 1.371(4)
C22 H22 0.9500
C23 C24 1.394(4)
C23 H23 0.9500
C24 H24 0.9500
C25 C26 1.417(4)
C27 C28 1.465(4)
C28 C29 1.386(4)
C28 C33 1.400(4)
C29 C30 1.371(5)
C29 H29 0.9500
C30 C31 1.388(5)
C30 H30 0.9500
C31 C32 1.375(5)
C31 H31 0.9500
C32 C33 1.385(5)
C32 H32 0.9500
C33 H33 0.9500
C34 C35 1.472(4)
C35 C40 1.389(4)
C35 C36 1.391(4)
C36 C37 1.385(4)
C36 H36 0.9500
C37 C38 1.400(5)
C37 H37 0.9500
C38 C39 1.378(5)
C38 H38 0.9500
C39 C40 1.396(5)
C39 H39 0.9500
C40 H40 0.9500
C41 C42 1.404(4)
C41 H41 0.9500
C42 C43 1.370(4)
C42 H42 0.9500
C43 C44 1.416(4)
C43 H43 0.9500
C44 C52 1.392(4)
C44 C45 1.443(4)
C45 C46 1.350(4)
C45 H45 0.9500
C46 C47 1.435(4)
C46 H46 0.9500
C47 C51 1.402(4)
C47 C48 1.400(4)
C48 C49 1.377(4)
C48 H48 0.9500
C49 C50 1.408(4)
C49 H49 0.9500
C50 H50 0.9500
C51 C52 1.422(4)
C53 C54 1.477(7)
C54 H54A 0.9800
C54 H54B 0.9800
C54 H54C 0.9800
C55 C56 1.445(5)
C56 H56A 0.9800
C56 H56B 0.9800
C56 H56C 0.9800
